data_2312362
loop_
_publ_author_name
'Kitahara, Koichi'
'Takakura, Hiroyuki'
'Iwasaki, Yutaka'
'Kimura, Kaoru'

_publ_section_title
;
 Crystal structures of five compounds in the aluminium-ruthenium-silicon
 system.
;
_journal_coeditor_code WM5690
_journal_issue 'Pt 10'
_journal_name_full 'Acta crystallographica. Section E, Crystallographic communications'
_journal_page_first 946
_journal_page_last 951
_journal_paper_doi 10.1107/S2056989023008393
_journal_volume 79
_journal_year 2023
_chemical_formula_iupac '\\sim Ru2 (Al0.46 Si0.54)9'
_chemical_formula_moiety 'Al4.09 Ru2 Si4.91'
_chemical_formula_sum 'Al4.09 Ru2 Si4.91'
_chemical_formula_weight 450.41
_chemical_name_systematic
;
Tetraaluminium diruthenium pentasilicon
;
_space_group_crystal_system orthorhombic
_space_group_IT_number 63
_space_group_name_Hall '-C 2c 2'
_space_group_name_H-M_alt 'C m c m'
_atom_sites_solution_primary dual
_audit_creation_method SHELXL-2019/3
_cell_angle_alpha 90
_cell_angle_beta 90
_cell_angle_gamma 90
_cell_formula_units_Z 8
_cell_length_a 8.63058(14)
_cell_length_b 8.79888(15)
_cell_length_c 17.4620(3)
_cell_measurement_reflns_used 11544
_cell_measurement_temperature 300.7(2)
_cell_measurement_theta_max 30.7110
_cell_measurement_theta_min 2.3200
_cell_volume 1326.05(4)
_computing_cell_refinement
;
CrysAlis PRO (Matsumoto <i>et al.</i>, 2021)
;
_computing_data_collection
;
CrysAlis PRO (Matsumoto <i>et al.</i>, 2021)
;
_computing_data_reduction
;
CrysAlis PRO (Matsumoto <i>et al.</i>, 2021)
;
_computing_molecular_graphics
;
<i>VESTA</i> (Momma & Izumi, 2011)
;
_computing_publication_material
;
publCIF (Westrip, 2010)
;
_computing_structure_refinement
;
SHELXL (Sheldrick, 2015b)
;
_computing_structure_solution
;
<i>SHELXT</i> (Sheldrick, 2015a)
;
_diffrn_ambient_temperature 300.7(2)
_diffrn_detector 'Hybrid Pixel Array Detector'
_diffrn_detector_area_resol_mean 10.0000
_diffrn_measured_fraction_theta_full 1.000
_diffrn_measured_fraction_theta_max 0.911
_diffrn_measurement_device 'four-circle diffractometer'
_diffrn_measurement_device_type 'XtaLAB Synergy R, HyPix'
_diffrn_measurement_method '\w scans'
_diffrn_radiation_monochromator mirror
_diffrn_radiation_probe x-ray
_diffrn_radiation_type 'Mo K\a'
_diffrn_radiation_wavelength 0.71073
_diffrn_reflns_av_R_equivalents 0.0155
_diffrn_reflns_av_unetI/netI 0.0053
_diffrn_reflns_limit_h_max 11
_diffrn_reflns_limit_h_min -12
_diffrn_reflns_limit_k_max 11
_diffrn_reflns_limit_k_min -11
_diffrn_reflns_limit_l_max 24
_diffrn_reflns_limit_l_min -22
_diffrn_reflns_number 17672
_diffrn_reflns_theta_full 25.242
_diffrn_reflns_theta_max 30.754
_diffrn_reflns_theta_min 2.333
_diffrn_source 'micro-focus sealed X-ray tube'
_exptl_absorpt_coefficient_mu 5.875
_exptl_absorpt_correction_T_max 0.868
_exptl_absorpt_correction_T_min 0.826
_exptl_absorpt_correction_type gaussian
_exptl_absorpt_process_details
;
(CrysAlisPro; Matsumoto <i>et al.</i>, 2021)
;
_exptl_crystal_colour 'metallic light silver'
_exptl_crystal_density_diffrn 4.512
_exptl_crystal_density_method 'not measured'
_exptl_crystal_description irregular
_exptl_crystal_F_000 1664.17
_exptl_crystal_size_max 0.047
_exptl_crystal_size_mid 0.040
_exptl_crystal_size_min 0.037
_refine_diff_density_max 0.372
_refine_diff_density_min -0.417
_refine_ls_extinction_coef 0.00053(3)
_refine_ls_extinction_expression Fc^*^=kFc[1+0.001xFc^2^\l^3^/sin(2\q)]^-1/4^
_refine_ls_extinction_method
;
SHELXL-2019/3 (Sheldrick, 2015b)
;
_refine_ls_goodness_of_fit_ref 1.311
_refine_ls_hydrogen_treatment undef
_refine_ls_matrix_type full
_refine_ls_number_parameters 61
_refine_ls_number_reflns 1029
_refine_ls_number_restraints 2
_refine_ls_restrained_S_all 1.311
_refine_ls_R_factor_all 0.0111
_refine_ls_R_factor_gt 0.0105
_refine_ls_shift/su_max 0.001
_refine_ls_shift/su_mean 0.000
_refine_ls_structure_factor_coef Fsqd
_refine_ls_weighting_details 'w=1/[\s^2^(Fo^2^)+(0.0114P)^2^+0.7123P] where P=(Fo^2^+2Fc^2^)/3'
_refine_ls_weighting_scheme calc
_refine_ls_wR_factor_gt 0.0268
_refine_ls_wR_factor_ref 0.0270
_reflns_number_gt 1001
_reflns_number_total 1029
_reflns_threshold_expression 'I > 2\s(I)'
_cod_data_source_file wm5690sup1.cif
_cod_data_source_block V
_cod_database_code 2312362
_shelx_space_group_comment
;
The symmetry employed for this shelxl refinement is uniquely defined
by the following loop, which should always be used as a source of
symmetry information in preference to the above space-group names.
They are only intended as comments.
;

loop_
_space_group_symop_operation_xyz
'x, y, z'
'-x, -y, z+1/2'
'-x, y, -z+1/2'
'x, -y, -z'
'x+1/2, y+1/2, z'
'-x+1/2, -y+1/2, z+1/2'
'-x+1/2, y+1/2, -z+1/2'
'x+1/2, -y+1/2, -z'
'-x, -y, -z'
'x, y, -z-1/2'
'x, -y, z-1/2'
'-x, y, z'
'-x+1/2, -y+1/2, -z'
'x+1/2, y+1/2, -z-1/2'
'x+1/2, -y+1/2, z-1/2'
'-x+1/2, y+1/2, z'

loop_
_atom_site_type_symbol
_atom_site_label
_atom_site_fract_x
_atom_site_fract_y
_atom_site_fract_z
_atom_site_U_iso_or_equiv
_atom_site_adp_type
_atom_site_calc_flag
_atom_site_occupancy
_atom_site_disorder_assembly
_atom_site_disorder_group
Ru Ru1 0.25176(2) 0.12442(2) 0.11292(2) 0.00469(5) Uani d 1 . .
Si Si2 0.000000 0.50890(5) 0.16887(2) 0.00820(9) Uani d 1 . .
Si Si3 0.000000 0.28515(5) 0.56422(2) 0.00938(9) Uani d 1 . .
Si Si4 0.000000 0.10304(5) 0.04648(3) 0.01097(9) Uani d 1 . .
Si Si5 0.000000 0.23256(5) 0.17514(2) 0.0069(2) Uani d 0.65(4) . .
Al Al5 0.000000 0.23256(5) 0.17514(2) 0.0069(2) Uani d 0.35(4) . .
Al Al6 0.26445(6) 0.13651(5) 0.250000 0.01175(12) Uani d 1 . .
Si Si7 0.35637(4) 0.38251(3) 0.17041(2) 0.00739(13) Uani d 0.63(2) . .
Al Al7 0.35637(4) 0.38251(3) 0.17041(2) 0.00739(13) Uani d 0.37(2) . .
Al Al8 0.18469(5) 0.37313(3) 0.04292(2) 0.01109(9) Uani d 1 . .

loop_
_atom_site_aniso_label
_atom_site_aniso_U_11
_atom_site_aniso_U_22
_atom_site_aniso_U_33
_atom_site_aniso_U_12
_atom_site_aniso_U_13
_atom_site_aniso_U_23
Ru1 0.00473(7) 0.00517(7) 0.00417(7) 0.00013(3) -0.00034(2) 0.00002(2)
Si2 0.00592(18) 0.00705(19) 0.0116(2) 0.000 0.000 0.00072(14)
Si3 0.00535(18) 0.0126(2) 0.01020(19) 0.000 0.000 -0.00283(15)
Si4 0.00543(19) 0.0197(2) 0.00778(19) 0.000 0.000 -0.00166(15)
Si5 0.0065(3) 0.0070(3) 0.0073(3) 0.000 0.000 -0.00015(14)
Al5 0.0065(3) 0.0070(3) 0.0073(3) 0.000 0.000 -0.00015(14)
Al6 0.0146(3) 0.0162(3) 0.0045(2) 0.00041(17) 0.000 0.000
Si7 0.0068(2) 0.00576(18) 0.00963(19) 0.00060(10) -0.00059(11) 0.00062(9)
Al7 0.0068(2) 0.00576(18) 0.00963(19) 0.00060(10) -0.00059(11) 0.00062(9)
Al8 0.0175(2) 0.00624(17) 0.00951(17) 0.00015(11) -0.00498(14) 0.00012(10)

loop_
_atom_type_symbol
_atom_type_description
_atom_type_scat_dispersion_real
_atom_type_scat_dispersion_imag
_atom_type_scat_source
Al Al 0.0645 0.0514 'International Tables Vol C Tables 4.2.6.8 and 6.1.1.4'
Ru Ru -1.2594 0.8363 'International Tables Vol C Tables 4.2.6.8 and 6.1.1.4'
Si Si 0.0817 0.0704 'International Tables Vol C Tables 4.2.6.8 and 6.1.1.4'

loop_
_geom_angle_atom_site_label_1
_geom_angle_atom_site_label_2
_geom_angle_atom_site_label_3
_geom_angle_site_symmetry_1
_geom_angle_site_symmetry_3
_geom_angle
_geom_angle_publ_flag
Al6 Ru1 Si3 . 6_554 107.063(16) ?
Al6 Ru1 Si4 . . 120.811(16) ?
Si3 Ru1 Si4 6_554 . 129.335(13) ?
Al6 Ru1 Si7 . 16_545 70.025(14) ?
Si3 Ru1 Si7 6_554 16_545 137.435(12) ?
Si4 Ru1 Si7 . 16_545 78.346(13) ?
Al6 Ru1 Si2 . 5_545 66.376(15) ?
Si3 Ru1 Si2 6_554 5_545 61.852(12) ?
Si4 Ru1 Si2 . 5_545 152.066(14) ?
Si7 Ru1 Si2 16_545 5_545 79.843(11) ?
Al6 Ru1 Al8 . . 116.532(14) ?
Si3 Ru1 Al8 6_554 . 75.784(12) ?
Si4 Ru1 Al8 . . 69.127(14) ?
Si7 Ru1 Al8 16_545 . 145.151(12) ?
Si2 Ru1 Al8 5_545 . 134.919(12) ?
Al6 Ru1 Al8 . 16_545 120.008(14) ?
Si3 Ru1 Al8 6_554 16_545 85.859(13) ?
Si4 Ru1 Al8 . 16_545 84.229(14) ?
Si7 Ru1 Al8 16_545 16_545 63.042(11) ?
Si2 Ru1 Al8 5_545 16_545 70.363(13) ?
Al8 Ru1 Al8 . 16_545 123.409(15) ?
Al6 Ru1 Si5 . . 66.810(15) ?
Si3 Ru1 Si5 6_554 . 139.280(14) ?
Si4 Ru1 Si5 . . 59.392(12) ?
Si7 Ru1 Si5 16_545 . 80.473(12) ?
Si2 Ru1 Si5 5_545 . 132.966(13) ?
Al8 Ru1 Si5 . . 72.557(13) ?
Al8 Ru1 Si5 16_545 . 133.275(12) ?
Al6 Ru1 Si7 . . 64.344(14) ?
Si3 Ru1 Si7 6_554 . 63.371(12) ?
Si4 Ru1 Si7 . . 122.988(13) ?
Si7 Ru1 Si7 16_545 . 134.263(14) ?
Si2 Ru1 Si7 5_545 . 84.862(11) ?
Al8 Ru1 Si7 . . 61.722(10) ?
Al8 Ru1 Si7 16_545 . 147.382(11) ?
Si5 Ru1 Si7 . . 79.214(11) ?
Al6 Ru1 Al8 . 13 165.673(16) ?
Si3 Ru1 Al8 6_554 13 58.803(12) ?
Si4 Ru1 Al8 . 13 73.383(12) ?
Si7 Ru1 Al8 16_545 13 117.911(10) ?
Si2 Ru1 Al8 5_545 13 102.208(12) ?
Al8 Ru1 Al8 . 13 64.665(12) ?
Al8 Ru1 Al8 16_545 13 60.083(11) ?
Si5 Ru1 Al8 . 13 124.747(12) ?
Si7 Ru1 Al8 . 13 107.354(10) ?
Si5 Si2 Ru1 . 16 114.396(11) ?
Si5 Si2 Ru1 . 5_455 114.396(11) ?
Ru1 Si2 Ru1 16 5_455 113.304(16) ?
Si5 Si2 Si3 . 2_564 137.34(2) ?
Ru1 Si2 Si3 16 2_564 56.663(8) ?
Ru1 Si2 Si3 5_455 2_564 56.663(8) ?
Si5 Si2 Al6 . 7 112.887(16) ?
Ru1 Si2 Al6 16 7 53.884(7) ?
Ru1 Si2 Al6 5_455 7 131.23(2) ?
Si3 Si2 Al6 2_564 7 94.539(15) ?
Si5 Si2 Al6 . 5_455 112.887(16) ?
Ru1 Si2 Al6 16 5_455 131.23(2) ?
Ru1 Si2 Al6 5_455 5_455 53.884(7) ?
Si3 Si2 Al6 2_564 5_455 94.539(15) ?
Al6 Si2 Al6 7 5_455 96.71(2) ?
Si5 Si2 Si2 . 10_556 87.421(13) ?
Ru1 Si2 Si2 16 10_556 112.394(9) ?
Ru1 Si2 Si2 5_455 10_556 112.394(9) ?
Si3 Si2 Si2 2_564 10_556 135.240(14) ?
Al6 Si2 Si2 7 10_556 58.617(10) ?
Al6 Si2 Si2 5_455 10_556 58.617(10) ?
Ru1 Si3 Ru1 6 15_456 122.944(17) ?
Ru1 Si3 Si4 6 10_556 118.472(9) ?
Ru1 Si3 Si4 15_456 10_556 118.472(9) ?
Ru1 Si3 Si2 6 2_565 61.485(9) ?
Ru1 Si3 Si2 15_456 2_565 61.485(9) ?
Si4 Si3 Si2 10_556 2_565 174.90(2) ?
Ru1 Si3 Al8 6 3 134.314(19) ?
Ru1 Si3 Al8 15_456 3 67.148(10) ?
Si4 Si3 Al8 10_556 3 68.456(15) ?
Si2 Si3 Al8 2_565 3 107.696(16) ?
Ru1 Si3 Al8 6 10_556 67.148(10) ?
Ru1 Si3 Al8 15_456 10_556 134.314(19) ?
Si4 Si3 Al8 10_556 10_556 68.456(15) ?
Si2 Si3 Al8 2_565 10_556 107.696(17) ?
Al8 Si3 Al8 3 10_556 76.42(2) ?
Ru1 Si3 Si7 6 6 62.028(9) ?
Ru1 Si3 Si7 15_456 6 110.212(16) ?
Si4 Si3 Si7 10_556 6 100.475(18) ?
Si2 Si3 Si7 2_565 6 84.035(16) ?
Al8 Si3 Si7 3 6 162.921(18) ?
Al8 Si3 Si7 10_556 6 112.484(11) ?
Ru1 Si3 Si7 6 15_456 110.212(16) ?
Ru1 Si3 Si7 15_456 15_456 62.028(9) ?
Si4 Si3 Si7 10_556 15_456 100.475(18) ?
Si2 Si3 Si7 2_565 15_456 84.035(16) ?
Al8 Si3 Si7 3 15_456 112.484(11) ?
Al8 Si3 Si7 10_556 15_456 162.921(18) ?
Si7 Si3 Si7 6 15_456 55.233(16) ?
Si4 Si4 Ru1 9 12 111.712(13) ?
Si4 Si4 Ru1 9 . 111.713(13) ?
Ru1 Si4 Ru1 12 . 123.183(18) ?
Si4 Si4 Si3 9 10_556 87.82(2) ?
Ru1 Si4 Si3 12 10_556 108.238(13) ?
Ru1 Si4 Si3 . 10_556 108.238(13) ?
Si4 Si4 Si5 9 . 158.73(3) ?
Ru1 Si4 Si5 12 . 63.047(10) ?
Ru1 Si4 Si5 . . 63.046(10) ?
Si3 Si4 Si5 10_556 . 113.45(2) ?
Si4 Si4 Al8 9 12 127.17(2) ?
Ru1 Si4 Al8 12 12 57.123(9) ?
Ru1 Si4 Al8 . 12 115.901(18) ?
Si3 Si4 Al8 10_556 12 56.864(14) ?
Si5 Si4 Al8 . 12 69.132(14) ?
Si4 Si4 Al8 9 . 127.17(2) ?
Ru1 Si4 Al8 12 . 115.902(18) ?
Ru1 Si4 Al8 . . 57.123(9) ?
Si3 Si4 Al8 10_556 . 56.864(14) ?
Si5 Si4 Al8 . . 69.132(14) ?
Al8 Si4 Al8 12 . 67.682(18) ?
Si2 Si5 Si4 . . 114.32(2) ?
Si2 Si5 Ru1 . . 110.218(11) ?
Si4 Si5 Ru1 . . 57.562(8) ?
Si2 Si5 Ru1 . 12 110.218(11) ?
Si4 Si5 Ru1 . 12 57.561(8) ?
Ru1 Si5 Ru1 . 12 112.774(15) ?
Si2 Si5 Si5 . 10_556 92.579(13) ?
Si4 Si5 Si5 . 10_556 153.104(14) ?
Ru1 Si5 Si5 . 10_556 114.611(8) ?
Ru1 Si5 Si5 12 10_556 114.612(8) ?
Si2 Si5 Al6 . 3 109.080(15) ?
Si4 Si5 Al6 . 3 106.475(13) ?
Ru1 Si5 Al6 . 3 140.67(2) ?
Ru1 Si5 Al6 12 3 52.949(6) ?
Si5 Si5 Al6 10_556 3 61.760(9) ?
Si2 Si5 Al6 . . 109.080(15) ?
Si4 Si5 Al6 . . 106.475(13) ?
Ru1 Si5 Al6 . . 52.948(6) ?
Ru1 Si5 Al6 12 . 140.67(2) ?
Si5 Si5 Al6 10_556 . 61.760(9) ?
Al6 Si5 Al6 3 . 111.41(2) ?
Ru1 Al6 Ru1 . 10_556 172.70(3) ?
Ru1 Al6 Si7 . 10_556 124.360(19) ?
Ru1 Al6 Si7 10_556 10_556 62.218(9) ?
Ru1 Al6 Si7 . . 62.216(9) ?
Ru1 Al6 Si7 10_556 . 124.362(19) ?
Si7 Al6 Si7 10_556 . 62.170(17) ?
Ru1 Al6 Si2 . 14_546 122.379(19) ?
Ru1 Al6 Si2 10_556 14_546 59.741(10) ?
Si7 Al6 Si2 10_556 14_546 80.955(15) ?
Si7 Al6 Si2 . 14_546 112.37(2) ?
Ru1 Al6 Si2 . 5_545 59.741(10) ?
Ru1 Al6 Si2 10_556 5_545 122.378(19) ?
Si7 Al6 Si2 10_556 5_545 112.37(2) ?
Si7 Al6 Si2 . 5_545 80.955(15) ?
Si2 Al6 Si2 14_546 5_545 62.768(19) ?
Ru1 Al6 Si5 . . 60.241(11) ?
Ru1 Al6 Si5 10_556 . 116.619(19) ?
Si7 Al6 Si5 10_556 . 103.993(19) ?
Si7 Al6 Si5 . . 75.712(14) ?
Si2 Al6 Si5 14_546 . 171.91(2) ?
Si2 Al6 Si5 5_545 . 119.817(12) ?
Ru1 Al6 Si5 . 10_556 116.620(19) ?
Ru1 Al6 Si5 10_556 10_556 60.241(11) ?
Si7 Al6 Si5 10_556 10_556 75.712(14) ?
Si7 Al6 Si5 . 10_556 103.993(19) ?
Si2 Al6 Si5 14_546 10_556 119.817(12) ?
Si2 Al6 Si5 5_545 10_556 171.91(2) ?
Si5 Al6 Si5 . 10_556 56.480(18) ?
Ru1 Al6 Si7 . 16_545 57.194(10) ?
Ru1 Al6 Si7 10_556 16_545 115.982(18) ?
Si7 Al6 Si7 10_556 16_545 175.46(2) ?
Si7 Al6 Si7 . 16_545 119.334(12) ?
Si2 Al6 Si7 14_546 16_545 101.833(18) ?
Si2 Al6 Si7 5_545 16_545 72.165(13) ?
Si5 Al6 Si7 . 16_545 72.836(15) ?
Si5 Al6 Si7 10_556 16_545 99.76(2) ?
Ru1 Al6 Si7 . 7_545 115.982(18) ?
Ru1 Al6 Si7 10_556 7_545 57.194(10) ?
Si7 Al6 Si7 10_556 7_545 119.335(12) ?
Si7 Al6 Si7 . 7_545 175.46(2) ?
Si2 Al6 Si7 14_546 7_545 72.165(13) ?
Si2 Al6 Si7 5_545 7_545 101.833(18) ?
Si5 Al6 Si7 . 7_545 99.76(2) ?
Si5 Al6 Si7 10_556 7_545 72.836(15) ?
Si7 Al6 Si7 16_545 7_545 58.805(16) ?
Si7 Si7 Ru1 12_655 16 111.632(8) ?
Si7 Si7 Ru1 12_655 . 109.982(7) ?
Ru1 Si7 Ru1 16 . 116.489(12) ?
Si7 Si7 Si3 12_655 6_554 62.385(8) ?
Ru1 Si7 Si3 16 6_554 111.082(14) ?
Ru1 Si7 Si3 . 6_554 54.602(9) ?
Si7 Si7 Al8 12_655 . 123.630(11) ?
Ru1 Si7 Al8 16 . 59.457(9) ?
Ru1 Si7 Al8 . . 57.864(9) ?
Si3 Si7 Al8 6_554 . 70.290(12) ?
Si7 Si7 Al6 12_655 . 107.139(13) ?
Ru1 Si7 Al6 16 . 140.547(17) ?
Ru1 Si7 Al6 . . 53.439(8) ?
Si3 Si7 Al6 6_554 . 92.927(14) ?
Al8 Si7 Al6 . . 103.982(14) ?
Si7 Si7 Si7 12_655 10_556 89.9990(10) ?
Ru1 Si7 Si7 16 10_556 113.363(7) ?
Ru1 Si7 Si7 . 10_556 112.333(7) ?
Si3 Si7 Si7 6_554 10_556 133.900(10) ?
Al8 Si7 Si7 . 10_556 146.312(11) ?
Al6 Si7 Si7 . 10_556 58.914(9) ?
Si7 Si7 Al6 12_655 7 111.613(13) ?
Ru1 Si7 Al6 16 7 52.782(8) ?
Ru1 Si7 Al6 . 7 137.671(17) ?
Si3 Si7 Al6 6_554 7 161.207(16) ?
Al8 Si7 Al6 . 7 103.230(14) ?
Al6 Si7 Al6 . 7 105.829(11) ?
Si7 Si7 Al6 10_556 7 60.597(8) ?
Ru1 Al8 Si3 . 10_556 103.213(14) ?
Ru1 Al8 Ru1 . 16 117.073(14) ?
Si3 Al8 Ru1 10_556 16 137.009(16) ?
Ru1 Al8 Si7 . . 60.413(10) ?
Si3 Al8 Si7 10_556 . 162.927(17) ?
Ru1 Al8 Si7 16 . 57.501(9) ?
Ru1 Al8 Al8 . 4_565 166.190(12) ?
Si3 Al8 Al8 10_556 4_565 81.071(16) ?
Ru1 Al8 Al8 16 4_565 63.478(11) ?
Si7 Al8 Al8 . 4_565 115.988(15) ?
Ru1 Al8 Ru1 . 13 115.335(12) ?
Si3 Al8 Ru1 10_556 13 54.048(10) ?
Ru1 Al8 Ru1 16 13 114.514(12) ?
Si7 Al8 Ru1 . 13 134.909(17) ?
Al8 Al8 Ru1 4_565 13 56.439(12) ?
Ru1 Al8 Si4 . . 53.750(9) ?
Si3 Al8 Si4 10_556 . 54.678(14) ?
Ru1 Al8 Si4 16 . 144.883(17) ?
Si7 Al8 Si4 . . 108.417(15) ?
Al8 Al8 Si4 4_565 . 134.546(16) ?
Ru1 Al8 Si4 13 . 97.920(13) ?
Ru1 Al8 Al8 . 13 61.104(11) ?
Si3 Al8 Al8 10_556 13 68.684(15) ?
Ru1 Al8 Al8 16 13 144.14(2) ?
Si7 Al8 Al8 . 13 103.923(19) ?
Al8 Al8 Al8 4_565 13 109.65(2) ?
Ru1 Al8 Al8 13 13 54.231(12) ?
Si4 Al8 Al8 . 13 66.587(13) ?

loop_
_geom_bond_atom_site_label_1
_geom_bond_atom_site_label_2
_geom_bond_site_symmetry_2
_geom_bond_distance
_geom_bond_publ_flag
Ru1 Al6 . 2.39862(10) ?
Ru1 Si3 6_554 2.4385(2) ?
Ru1 Si4 . 2.4703(2) ?
Ru1 Si7 16_545 2.5317(3) ?
Ru1 Si2 5_545 2.5647(2) ?
Ru1 Al8 . 2.5727(3) ?
Ru1 Al8 16_545 2.5853(3) ?
Ru1 Si5 . 2.6091(2) ?
Ru1 Si7 . 2.6420(3) ?
Ru1 Al8 13 2.7759(4) ?
Si2 Si5 . 2.4339(6) ?
Si2 Si3 2_564 2.5736(6) ?
Si2 Al6 7 2.7204(5) ?
Si2 Al6 5_455 2.7204(5) ?
Si2 Si2 10_556 2.8334(8) ?
Si3 Si4 10_556 2.5108(6) ?
Si3 Al8 3 2.5768(5) ?
Si3 Al8 10_556 2.5768(5) ?
Si3 Si7 6 2.6742(5) ?
Si3 Si7 15_456 2.6742(5) ?
Si4 Si4 9 2.4337(9) ?
Si4 Si5 . 2.5192(6) ?
Si4 Al8 12 2.8622(5) ?
Si4 Al8 . 2.8622(5) ?
Si5 Si5 10_556 2.6144(8) ?
Si5 Al6 3 2.7626(5) ?
Si5 Al6 . 2.7626(5) ?
Al6 Si7 10_556 2.6918(5) ?
Al6 Si7 . 2.6918(5) ?
Al6 Si7 16_545 2.8309(5) ?
Al6 Si7 7_545 2.8309(5) ?
Si7 Si7 12_655 2.4792(7) ?
Si7 Al8 . 2.6755(5) ?
Si7 Si7 10_556 2.7796(6) ?
Al8 Al8 4_565 2.6890(6) ?
Al8 Al8 13 2.8658(7) ?

_cod_database_fobs_code 2312362
